data_2207464
loop_
_publ_author_name
'Gareth R. Owen'
'Mairi F. Haddow'

_publ_section_title
;
 <i>trans</i>-Chloromethyldipyridinepalladium(II)
;
_journal_coeditor_code BV6036
_journal_issue 12
_journal_name_full 'Acta Crystallographica Section E'
_journal_page_first m2651
_journal_page_last m2652
_journal_paper_doi 10.1107/S1600536805037268
_journal_volume 61
_journal_year 2005
_chemical_formula_iupac '[Pd (C H3) Cl (C5 H5 N)2]'
_chemical_formula_moiety 'C11 H13 Cl N2 Pd'
_chemical_formula_sum 'C11 H13 Cl N2 Pd'
_chemical_formula_weight 315.08
_chemical_name_common 'trans-Bispyridine palladium methyl chloride'
_chemical_name_systematic
;
trans-Chloromethyldipyridinepalladium(II)
;
_space_group_IT_number 15
_symmetry_cell_setting monoclinic
_symmetry_space_group_name_Hall '-C 2yc'
_symmetry_space_group_name_H-M 'C 1 2/c 1'
_atom_sites_solution_hydrogens geom
_atom_sites_solution_primary direct
_atom_sites_solution_secondary difmap
_cell_angle_alpha 90.00
_cell_angle_beta 109.5030(10)
_cell_angle_gamma 90.00
_cell_formula_units_Z 8
_cell_length_a 13.2867(9)
_cell_length_b 11.9185(8)
_cell_length_c 16.2352(10)
_cell_measurement_reflns_used 157
_cell_measurement_temperature 173(2)
_cell_measurement_theta_max 27.458
_cell_measurement_theta_min 2.359
_cell_volume 2423.5(3)
_computing_cell_refinement SMART
_computing_data_collection 'SMART (Bruker, 1998)'
_computing_data_reduction 'SAINT (Bruker, 1998)'
_computing_molecular_graphics 'SHELXTL (Bruker, 2001)'
_computing_publication_material SHELXTL
_computing_structure_refinement 'SHELXL97 (Sheldrick, 1997)'
_computing_structure_solution 'SHELXS97 (Sheldrick, 1997)'
_diffrn_ambient_temperature 173(2)
_diffrn_detector_area_resol_mean 8.2
_diffrn_measured_fraction_theta_full 0.999
_diffrn_measured_fraction_theta_max 0.999
_diffrn_measurement_device_type 'Bruker SMART CCD area-detector'
_diffrn_measurement_method '\f and \w'
_diffrn_radiation_monochromator graphite
_diffrn_radiation_source 'fine-focus sealed tube'
_diffrn_radiation_type MoK\a
_diffrn_radiation_wavelength 0.71073
_diffrn_reflns_av_R_equivalents 0.0299
_diffrn_reflns_av_sigmaI/netI 0.0219
_diffrn_reflns_limit_h_max 16
_diffrn_reflns_limit_h_min -17
_diffrn_reflns_limit_k_max 15
_diffrn_reflns_limit_k_min -15
_diffrn_reflns_limit_l_max 21
_diffrn_reflns_limit_l_min -19
_diffrn_reflns_number 12619
_diffrn_reflns_theta_full 27.46
_diffrn_reflns_theta_max 27.46
_diffrn_reflns_theta_min 2.36
_diffrn_standards_decay_% 0
_diffrn_standards_number 0
_exptl_absorpt_coefficient_mu 1.720
_exptl_absorpt_correction_T_max 0.710000
_exptl_absorpt_correction_T_min 0.582886
_exptl_absorpt_correction_type multi-scan
_exptl_absorpt_process_details '(SADABS; Sheldrick, 2003)'
_exptl_crystal_colour 'pale yellow'
_exptl_crystal_density_diffrn 1.727
_exptl_crystal_density_method 'not measured'
_exptl_crystal_description 'irregular block'
_exptl_crystal_F_000 1248
_exptl_crystal_size_max 0.40
_exptl_crystal_size_mid 0.30
_exptl_crystal_size_min 0.20
_refine_diff_density_max 0.322
_refine_diff_density_min -0.740
_refine_ls_extinction_method none
_refine_ls_goodness_of_fit_ref 1.286
_refine_ls_hydrogen_treatment constr
_refine_ls_matrix_type full
_refine_ls_number_parameters 137
_refine_ls_number_reflns 2785
_refine_ls_number_restraints 0
_refine_ls_restrained_S_all 1.286
_refine_ls_R_factor_all 0.0214
_refine_ls_R_factor_gt 0.0189
_refine_ls_shift/su_max 0.001
_refine_ls_shift/su_mean 0.000
_refine_ls_structure_factor_coef Fsqd
_refine_ls_weighting_details 'calc w=1/[\s^2^(Fo^2^)+(0.0245P)^2^] where P=(Fo^2^+2Fc^2^)/3'
_refine_ls_weighting_scheme calc
_refine_ls_wR_factor_gt 0.0507
_refine_ls_wR_factor_ref 0.0515
_reflns_number_gt 2555
_reflns_number_total 2785
_reflns_threshold_expression I>2\s(I)
_cod_data_source_file bv6036.cif
_cod_data_source_block I
_cod_original_sg_symbol_H-M 'C 2/c'
_cod_database_code 2207464
_cod_database_fobs_code 2207464

loop_
_symmetry_equiv_pos_as_xyz
'x, y, z'
'-x, y, -z+1/2'
'x+1/2, y+1/2, z'
'-x+1/2, y+1/2, -z+1/2'
'-x, -y, -z'
'x, -y, z-1/2'
'-x+1/2, -y+1/2, -z'
'x+1/2, -y+1/2, z-1/2'

loop_
_atom_site_label
_atom_site_fract_x
_atom_site_fract_y
_atom_site_fract_z
_atom_site_U_iso_or_equiv
_atom_site_adp_type
_atom_site_calc_flag
_atom_site_refinement_flags
_atom_site_occupancy
_atom_site_type_symbol
Pd1 0.062581(9) 0.008712(9) 0.372793(8) 0.01997(6) Uani d . 1 Pd
Cl2 0.23773(3) -0.04033(3) 0.36210(3) 0.02563(10) Uani d . 1 Cl
N1 0.10037(11) 0.17528(11) 0.37603(8) 0.0223(3) Uani d . 1 N
N2 0.02377(11) -0.15749(10) 0.37380(8) 0.0217(3) Uani d . 1 N
C1 -0.08206(13) 0.04720(14) 0.38455(10) 0.0246(3) Uani d . 1 C
H1A -0.1394 0.0220 0.3322 0.037 Uiso calc R 1 H
H1B -0.0872 0.1286 0.3910 0.037 Uiso calc R 1 H
H1C -0.0888 0.0095 0.4361 0.037 Uiso calc R 1 H
C2 0.10611(14) 0.24128(14) 0.44480(11) 0.0278(4) Uani d . 1 C
H2 0.0854 0.2113 0.4909 0.033 Uiso calc R 1 H
C3 0.14110(14) 0.35124(14) 0.45058(13) 0.0339(4) Uani d . 1 C
H3 0.1460 0.3953 0.5005 0.041 Uiso calc R 1 H
C4 0.16875(15) 0.39606(14) 0.38265(14) 0.0365(4) Uani d . 1 C
H4 0.1926 0.4715 0.3852 0.044 Uiso calc R 1 H
C5 0.16141(14) 0.33025(14) 0.31124(13) 0.0330(4) Uani d . 1 C
H5 0.1791 0.3598 0.2635 0.040 Uiso calc R 1 H
C6 0.12756(13) 0.21961(13) 0.31028(11) 0.0271(4) Uani d . 1 C
H6 0.1235 0.1738 0.2614 0.032 Uiso calc R 1 H
C7 -0.06616(13) -0.20216(13) 0.31811(11) 0.0249(3) Uani d . 1 C
H7 -0.1147 -0.1547 0.2764 0.030 Uiso calc R 1 H
C8 -0.09049(14) -0.31500(13) 0.31948(12) 0.0301(4) Uani d . 1 C
H8 -0.1546 -0.3443 0.2792 0.036 Uiso calc R 1 H
C9 -0.01998(15) -0.38495(14) 0.38043(12) 0.0332(4) Uani d . 1 C
H9 -0.0351 -0.4626 0.3826 0.040 Uiso calc R 1 H
C10 0.07253(14) -0.33933(14) 0.43770(12) 0.0311(4) Uani d . 1 C
H10 0.1219 -0.3852 0.4802 0.037 Uiso calc R 1 H
C11 0.09239(14) -0.22639(14) 0.43250(11) 0.0260(4) Uani d . 1 C
H11 0.1566 -0.1958 0.4716 0.031 Uiso calc R 1 H

loop_
_atom_site_aniso_label
_atom_site_aniso_U_11
_atom_site_aniso_U_22
_atom_site_aniso_U_33
_atom_site_aniso_U_12
_atom_site_aniso_U_13
_atom_site_aniso_U_23
Pd1 0.02057(9) 0.01871(8) 0.02094(9) -0.00136(4) 0.00736(6) -0.00087(4)
Cl2 0.0216(2) 0.0274(2) 0.0272(2) -0.00200(15) 0.00724(16) -0.00500(15)
N1 0.0211(7) 0.0210(6) 0.0253(7) -0.0023(5) 0.0087(6) -0.0027(5)
N2 0.0200(7) 0.0218(6) 0.0243(7) 0.0001(5) 0.0086(5) 0.0008(5)
C1 0.0240(8) 0.0251(8) 0.0260(8) 0.0010(6) 0.0100(7) 0.0030(6)
C2 0.0301(9) 0.0269(8) 0.0281(9) 0.0009(7) 0.0120(7) -0.0032(7)
C3 0.0327(10) 0.0262(8) 0.0441(11) -0.0033(7) 0.0143(8) -0.0117(7)
C4 0.0312(10) 0.0202(8) 0.0626(13) -0.0029(7) 0.0215(9) -0.0034(8)
C5 0.0313(10) 0.0287(8) 0.0452(11) 0.0007(7) 0.0213(8) 0.0063(7)
C6 0.0271(9) 0.0278(8) 0.0280(9) -0.0005(7) 0.0114(7) -0.0007(7)
C7 0.0215(8) 0.0251(8) 0.0274(8) -0.0002(6) 0.0075(7) 0.0020(6)
C8 0.0240(9) 0.0272(8) 0.0382(10) -0.0047(7) 0.0093(8) -0.0035(7)
C9 0.0336(10) 0.0221(8) 0.0481(11) -0.0015(7) 0.0192(8) 0.0015(7)
C10 0.0310(10) 0.0265(8) 0.0368(10) 0.0074(7) 0.0125(8) 0.0079(7)
C11 0.0245(9) 0.0280(8) 0.0251(8) 0.0011(6) 0.0077(7) 0.0006(6)

loop_
_atom_type_symbol
_atom_type_description
_atom_type_scat_dispersion_real
_atom_type_scat_dispersion_imag
_atom_type_scat_source
C C 0.0033 0.0016 'International Tables Vol C Tables 4.2.6.8 and 6.1.1.4'
H H 0.0000 0.0000 'International Tables Vol C Tables 4.2.6.8 and 6.1.1.4'
N N 0.0061 0.0033 'International Tables Vol C Tables 4.2.6.8 and 6.1.1.4'
Cl Cl 0.1484 0.1585 'International Tables Vol C Tables 4.2.6.8 and 6.1.1.4'
Pd Pd -0.9988 1.0072 'International Tables Vol C Tables 4.2.6.8 and 6.1.1.4'

loop_
_geom_angle_atom_site_label_1
_geom_angle_atom_site_label_2
_geom_angle_atom_site_label_3
_geom_angle
_geom_angle_publ_flag
N1 Pd1 C1 90.58(6) yes
N1 Pd1 N2 177.92(5) yes
C1 Pd1 N2 88.24(6) yes
N1 Pd1 Cl2 90.15(4) yes
C1 Pd1 Cl2 178.55(5) yes
N2 Pd1 Cl2 90.99(4) yes
C6 N1 C2 118.22(14) ?
C6 N1 Pd1 119.36(10) ?
C2 N1 Pd1 122.27(11) ?
C7 N2 C11 118.14(14) ?
C7 N2 Pd1 123.18(10) ?
C11 N2 Pd1 118.68(11) ?
Pd1 C1 H1A 109.5 ?
Pd1 C1 H1B 109.5 ?
H1A C1 H1B 109.5 ?
Pd1 C1 H1C 109.5 ?
H1A C1 H1C 109.5 ?
H1B C1 H1C 109.5 ?
N1 C2 C3 122.29(17) ?
N1 C2 H2 118.9 ?
C3 C2 H2 118.9 ?
C4 C3 C2 119.03(17) ?
C4 C3 H3 120.5 ?
C2 C3 H3 120.5 ?
C5 C4 C3 119.31(16) ?
C5 C4 H4 120.3 ?
C3 C4 H4 120.3 ?
C4 C5 C6 118.77(17) ?
C4 C5 H5 120.6 ?
C6 C5 H5 120.6 ?
N1 C6 C5 122.36(16) ?
N1 C6 H6 118.8 ?
C5 C6 H6 118.8 ?
N2 C7 C8 122.24(15) ?
N2 C7 H7 118.9 ?
C8 C7 H7 118.9 ?
C7 C8 C9 119.23(16) ?
C7 C8 H8 120.4 ?
C9 C8 H8 120.4 ?
C10 C9 C8 118.67(15) ?
C10 C9 H9 120.7 ?
C8 C9 H9 120.7 ?
C11 C10 C9 119.22(16) ?
C11 C10 H10 120.4 ?
C9 C10 H10 120.4 ?
N2 C11 C10 122.49(16) ?
N2 C11 H11 118.8 ?
C10 C11 H11 118.8 ?

loop_
_geom_bond_atom_site_label_1
_geom_bond_atom_site_label_2
_geom_bond_distance
_geom_bond_publ_flag
Pd1 N1 2.0441(13) yes
Pd1 C1 2.0457(17) yes
Pd1 N2 2.0484(13) yes
Pd1 Cl2 2.4612(4) yes
N1 C6 1.344(2) ?
N1 C2 1.347(2) ?
N2 C7 1.344(2) ?
N2 C11 1.354(2) ?
C1 H1A 0.9800 ?
C1 H1B 0.9800 ?
C1 H1C 0.9800 ?
C2 C3 1.383(2) ?
C2 H2 0.9500 ?
C3 C4 1.381(3) ?
C3 H3 0.9500 ?
C4 C5 1.376(3) ?
C4 H4 0.9500 ?
C5 C6 1.392(2) ?
C5 H5 0.9500 ?
C6 H6 0.9500 ?
C7 C8 1.385(2) ?
C7 H7 0.9500 ?
C8 C9 1.390(2) ?
C8 H8 0.9500 ?
C9 C10 1.381(2) ?
C9 H9 0.9500 ?
C10 C11 1.380(2) ?
C10 H10 0.9500 ?
C11 H11 0.9500 ?

loop_
_geom_torsion_atom_site_label_1
_geom_torsion_atom_site_label_2
_geom_torsion_atom_site_label_3
_geom_torsion_atom_site_label_4
_geom_torsion
_geom_torsion_publ_flag
C1 Pd1 N1 C6 -124.28(13) ?
Cl2 Pd1 N1 C6 56.97(12) yes
C1 Pd1 N1 C2 60.31(13) yes
Cl2 Pd1 N1 C2 -118.44(13) ?
C1 Pd1 N2 C7 54.71(13) ?
Cl2 Pd1 N2 C7 -126.52(12) ?
C1 Pd1 N2 C11 -126.19(13) ?
Cl2 Pd1 N2 C11 52.58(12) ?
C6 N1 C2 C3 -1.5(2) ?
Pd1 N1 C2 C3 173.95(13) ?
N1 C2 C3 C4 1.6(3) ?
C2 C3 C4 C5 -0.3(3) ?
C3 C4 C5 C6 -0.9(3) ?
C2 N1 C6 C5 0.2(2) ?
Pd1 N1 C6 C5 -175.38(13) ?
C4 C5 C6 N1 1.0(3) ?
C11 N2 C7 C8 0.4(2) ?
Pd1 N2 C7 C8 179.50(13) ?
N2 C7 C8 C9 0.1(3) ?
C7 C8 C9 C10 -0.2(3) ?
C8 C9 C10 C11 -0.3(3) ?
C7 N2 C11 C10 -0.9(2) ?
Pd1 N2 C11 C10 179.97(14) ?
C9 C10 C11 N2 0.8(3) ?
